data_4321267
loop_
_publ_author_name
'H. V. Rasika Dias'
'Sharon A. Polach'
'Sor-Koon Goh'
'Edet F. Archibong'
'Dennis S. Marynick'

_publ_section_title
;
 Copper and Silver Complexes Containing Organic Azide Ligands: Syntheses,
 Structures, and Theoretical Investigation of
 [HB(3,5-(CF3)2Pz)3]CuNNN(1-Ad) and [HB(3,5-(CF3)2Pz)3]AgN(1-Ad)NN (Where
 Pz = Pyrazolyl and 1-Ad = 1-Adamantyl)
;
_journal_name_full 'Inorganic Chemistry'
_journal_page_first 3894
_journal_page_last 3901
_journal_paper_doi 10.1021/ic0004232
_journal_volume 39
_journal_year 2000
_chemical_formula_sum 'C28.5 H23 B Cu F18 N9'
_chemical_formula_weight 907.91
_chemical_name_common '[HB(3,5-(CF3)2Pz)3]CuN3Ad/0.5(C7H8)'
_chemical_name_systematic
;
  ?
;
_space_group_IT_number 2
_symmetry_cell_setting triclinic
_symmetry_space_group_name_Hall '-P 1'
_symmetry_space_group_name_H-M 'P -1'
_atom_sites_solution_hydrogens geom
_atom_sites_solution_primary direct
_atom_sites_solution_secondary difmap
_audit_creation_method SHELXL-97
_cell_angle_alpha 99.621(10)
_cell_angle_beta 108.817(11)
_cell_angle_gamma 90.081(9)
_cell_formula_units_Z 2
_cell_length_a 10.4911(12)
_cell_length_b 11.4778(12)
_cell_length_c 16.139(2)
_cell_measurement_reflns_used 40
_cell_measurement_temperature 293(2)
_cell_measurement_theta_max 12.47
_cell_measurement_theta_min 5.35
_cell_volume 1810.4(4)
_computing_cell_refinement 'Siemens XSCANS'
_computing_data_collection 'Siemens XSCANS'
_computing_data_reduction 'Siemens SHELXTL'
_computing_molecular_graphics 'Siemens SHELXTL'
_computing_publication_material 'Siemens SHELXTL'
_computing_structure_refinement 'SHELXL-97 (Sheldrick, 1997)'
_computing_structure_solution 'SHELXS-97 (Sheldrick, 1990)'
_diffrn_ambient_temperature 293(2)
_diffrn_measured_fraction_theta_full 0.936
_diffrn_measured_fraction_theta_max 0.936
_diffrn_measurement_method '\w scans'
_diffrn_radiation_monochromator graphite
_diffrn_radiation_source 'fine-focus sealed tube'
_diffrn_radiation_type MoK\a
_diffrn_radiation_wavelength 0.71073
_diffrn_reflns_av_R_equivalents 0.0185
_diffrn_reflns_av_sigmaI/netI 0.0270
_diffrn_reflns_limit_h_max 1
_diffrn_reflns_limit_h_min -10
_diffrn_reflns_limit_k_max 12
_diffrn_reflns_limit_k_min -12
_diffrn_reflns_limit_l_max 17
_diffrn_reflns_limit_l_min -16
_diffrn_reflns_number 5364
_diffrn_reflns_theta_full 22.50
_diffrn_reflns_theta_max 22.50
_diffrn_reflns_theta_min 1.80
_diffrn_standards_interval_count 97
_diffrn_standards_number 3
_exptl_absorpt_coefficient_mu 0.733
_exptl_absorpt_correction_T_max 0.9403
_exptl_absorpt_correction_T_min 0.7360
_exptl_absorpt_correction_type empirical
_exptl_crystal_colour colorless
_exptl_crystal_density_diffrn 1.665
_exptl_crystal_density_method 'not measured'
_exptl_crystal_description Blocks
_exptl_crystal_F_000 906
_exptl_crystal_size_max 0.68
_exptl_crystal_size_mid 0.60
_exptl_crystal_size_min 0.41
_refine_diff_density_max 0.321
_refine_diff_density_min -0.332
_refine_diff_density_rms 0.042
_refine_ls_extinction_coef 0.0029(7)
_refine_ls_extinction_expression Fc^*^=kFc[1+0.001xFc^2^\l^3^/sin(2\q)]^-1/4^
_refine_ls_extinction_method SHELXL
_refine_ls_goodness_of_fit_ref 1.023
_refine_ls_hydrogen_treatment mixed
_refine_ls_matrix_type full
_refine_ls_number_parameters 640
_refine_ls_number_reflns 4436
_refine_ls_number_restraints 109
_refine_ls_restrained_S_all 1.059
_refine_ls_R_factor_all 0.0458
_refine_ls_R_factor_gt 0.0374
_refine_ls_shift/su_max 0.092
_refine_ls_shift/su_mean 0.003
_refine_ls_structure_factor_coef Fsqd
_refine_ls_weighting_details 'calc w=1/[\s^2^(Fo^2^)+(0.0542P)^2^+0.9396P] where P=(Fo^2^+2Fc^2^)/3'
_refine_ls_weighting_scheme calc
_refine_ls_wR_factor_gt 0.0957
_refine_ls_wR_factor_ref 0.1019
_reflns_number_gt 3773
_reflns_number_total 4436
_reflns_threshold_expression >2sigma(I)
_cod_data_source_file ic0004232_1.cif
_cod_data_source_block rd222
_cod_original_cell_volume 1810.5(4)
_cod_original_formula_sum 'C28.50 H23 B Cu F18 N9'
_cod_database_code 4321267

loop_
_symmetry_equiv_pos_as_xyz
'x, y, z'
'-x, -y, -z'

loop_
_atom_site_label
_atom_site_type_symbol
_atom_site_fract_x
_atom_site_fract_y
_atom_site_fract_z
_atom_site_U_iso_or_equiv
_atom_site_adp_type
_atom_site_occupancy
_atom_site_symmetry_multiplicity
_atom_site_calc_flag
_atom_site_refinement_flags
_atom_site_disorder_assembly
_atom_site_disorder_group
Cu Cu 0.72040(4) 0.94456(3) 0.25523(3) 0.05955(19) Uani 1 1 d . . .
N11 N 0.9921(2) 0.8942(2) 0.25578(16) 0.0457(6) Uani 1 1 d . . .
N12 N 0.9095(2) 0.9856(2) 0.25308(18) 0.0507(7) Uani 1 1 d . . .
N21 N 0.9022(2) 0.7809(2) 0.34922(17) 0.0485(6) Uani 1 1 d . . .
N22 N 0.8036(3) 0.8525(2) 0.35980(18) 0.0571(7) Uani 1 1 d . . .
N31 N 0.8159(2) 0.7251(2) 0.18105(16) 0.0441(6) Uani 1 1 d . . .
N32 N 0.7053(2) 0.7894(2) 0.16356(17) 0.0480(6) Uani 1 1 d . . .
C13 C 0.9788(3) 1.0784(3) 0.2458(2) 0.0528(8) Uani 1 1 d . A .
C14 C 1.1058(3) 1.0501(3) 0.2439(2) 0.0550(8) Uani 1 1 d . . .
H14A H 1.1727 1.0993 0.2391 0.066 Uiso 1 1 calc R . .
C15 C 1.1103(3) 0.9327(3) 0.2506(2) 0.0464(7) Uani 1 1 d . . .
C16 C 0.9174(4) 1.1946(3) 0.2416(3) 0.0732(11) Uani 1 1 d D . .
C17 C 1.2253(3) 0.8564(3) 0.2522(3) 0.0601(9) Uani 1 1 d . . .
C23 C 0.7927(4) 0.8439(4) 0.4385(2) 0.0699(10) Uani 1 1 d . B .
C24 C 0.8838(4) 0.7678(4) 0.4802(2) 0.0774(11) Uani 1 1 d . . .
H24A H 0.8964 0.7475 0.5356 0.093 Uiso 1 1 calc R . .
C25 C 0.9515(3) 0.7291(3) 0.4220(2) 0.0594(9) Uani 1 1 d . . .
C26 C 0.6937(6) 0.9137(5) 0.4718(3) 0.1031(16) Uani 1 1 d D . .
C27 C 1.0611(4) 0.6460(4) 0.4350(3) 0.0735(11) Uani 1 1 d . . .
C33 C 0.6166(3) 0.7308(3) 0.0887(2) 0.0509(8) Uani 1 1 d . C .
C34 C 0.6684(3) 0.6288(3) 0.0568(2) 0.0566(8) Uani 1 1 d . . .
H34A H 0.6264 0.5735 0.0058 0.068 Uiso 1 1 calc R . .
C35 C 0.7942(3) 0.6272(3) 0.1164(2) 0.0501(8) Uani 1 1 d . . .
C36 C 0.4836(4) 0.7787(4) 0.0492(3) 0.0712(10) Uani 1 1 d D . .
C37 C 0.8928(4) 0.5361(3) 0.1145(3) 0.0723(11) Uani 1 1 d . . .
F16A F 1.0112(8) 1.2847(6) 0.2756(16) 0.097(5) Uani 0.44(3) 1 d PD A 1
F16B F 0.8535(13) 1.2167(10) 0.3046(8) 0.087(3) Uani 0.44(3) 1 d PD A 1
F16C F 0.8290(19) 1.2112(17) 0.1701(6) 0.106(5) Uani 0.44(3) 1 d PD A 1
F16D F 0.901(2) 1.2473(15) 0.3107(5) 0.147(6) Uani 0.56(3) 1 d PD A 2
F16E F 0.7990(10) 1.1814(11) 0.1760(7) 0.092(3) Uani 0.56(3) 1 d PD A 2
F16F F 0.9908(11) 1.2626(12) 0.2099(18) 0.131(5) Uani 0.56(3) 1 d PD A 2
F17A F 1.3277(2) 0.91864(19) 0.2461(2) 0.0949(8) Uani 1 1 d . . .
F17B F 1.2715(2) 0.8114(2) 0.32633(16) 0.0828(6) Uani 1 1 d . . .
F17C F 1.1946(2) 0.76567(19) 0.18512(16) 0.0829(6) Uani 1 1 d . . .
F26A F 0.7208(16) 1.0282(8) 0.4853(16) 0.185(6) Uani 0.70(3) 1 d PD B 1
F26B F 0.5737(6) 0.8929(14) 0.4144(5) 0.127(4) Uani 0.70(3) 1 d PD B 1
F26C F 0.6889(13) 0.8874(17) 0.5461(7) 0.179(7) Uani 0.70(3) 1 d PD B 1
F26D F 0.598(3) 0.961(4) 0.4181(11) 0.184(18) Uani 0.30(3) 1 d PD B 2
F26E F 0.644(4) 0.849(2) 0.514(3) 0.221(18) Uani 0.30(3) 1 d PD B 2
F26F F 0.767(2) 1.002(3) 0.531(2) 0.166(11) Uani 0.30(3) 1 d PD B 2
F27A F 1.0863(3) 0.6113(3) 0.51298(17) 0.1055(8) Uani 1 1 d . . .
F27B F 1.0306(3) 0.5491(2) 0.37374(18) 0.1041(8) Uani 1 1 d . . .
F27C F 1.1754(2) 0.6928(2) 0.43420(19) 0.1015(8) Uani 1 1 d . . .
F36A F 0.4306(15) 0.8312(19) 0.1036(6) 0.144(7) Uani 0.55(2) 1 d PD C 1
F36B F 0.3988(11) 0.6941(8) -0.0040(10) 0.136(6) Uani 0.55(2) 1 d PD C 1
F36C F 0.4882(13) 0.8541(11) -0.0023(8) 0.105(4) Uani 0.55(2) 1 d PD C 1
F36D F 0.4110(19) 0.779(3) 0.0996(11) 0.143(8) Uani 0.45(2) 1 d PD C 2
F36E F 0.4138(15) 0.7178(19) -0.0261(8) 0.143(8) Uani 0.45(2) 1 d PD C 2
F36F F 0.4924(17) 0.8873(16) 0.040(3) 0.195(11) Uani 0.45(2) 1 d PD C 2
F37A F 0.9277(3) 0.4861(2) 0.1853(2) 0.1232(11) Uani 1 1 d . . .
F37B F 1.0057(3) 0.5763(2) 0.1076(2) 0.1076(9) Uani 1 1 d . . .
F37C F 0.8412(3) 0.4505(2) 0.04431(19) 0.1145(10) Uani 1 1 d . . .
B B 0.9424(4) 0.7703(3) 0.2642(2) 0.0448(8) Uani 1 1 d . . .
N1 N 0.4217(3) 1.1853(3) 0.2654(3) 0.0832(10) Uani 1 1 d . . .
N2 N 0.5114(3) 1.1205(3) 0.2593(2) 0.0669(8) Uani 1 1 d . . .
N3 N 0.5863(3) 1.0511(3) 0.2530(3) 0.0839(11) Uani 1 1 d . . .
C1 C 0.4543(3) 1.3161(3) 0.2760(2) 0.0524(8) Uani 1 1 d . . .
C2 C 0.3240(4) 1.3753(3) 0.2737(3) 0.0750(11) Uani 1 1 d . . .
H2A H 0.2942 1.3569 0.3213 0.090 Uiso 1 1 calc R . .
H2B H 0.2540 1.3462 0.2176 0.090 Uiso 1 1 calc R . .
C3 C 0.3488(4) 1.5099(3) 0.2849(3) 0.0752(11) Uani 1 1 d . . .
H3A H 0.2654 1.5494 0.2832 0.090 Uiso 1 1 calc R . .
C4 C 0.4565(5) 1.5520(4) 0.3728(3) 0.0996(15) Uani 1 1 d . . .
H4A H 0.4268 1.5335 0.4204 0.120 Uiso 1 1 calc R . .
H4B H 0.4716 1.6372 0.3817 0.120 Uiso 1 1 calc R . .
C5 C 0.5873(5) 1.4938(4) 0.3762(3) 0.0936(14) Uani 1 1 d . . .
H5A H 0.6573 1.5235 0.4332 0.112 Uiso 1 1 calc R . .
C6 C 0.5625(4) 1.3589(3) 0.3647(3) 0.0772(11) Uani 1 1 d . . .
H6A H 0.6452 1.3200 0.3665 0.093 Uiso 1 1 calc R . .
H6B H 0.5338 1.3400 0.4125 0.093 Uiso 1 1 calc R . .
C7 C 0.4994(4) 1.3417(3) 0.2017(3) 0.0712(10) Uani 1 1 d . . .
H7A H 0.4308 1.3119 0.1450 0.085 Uiso 1 1 calc R . .
H7B H 0.5818 1.3027 0.2030 0.085 Uiso 1 1 calc R . .
C8 C 0.3961(5) 1.5359(4) 0.2107(3) 0.0906(13) Uani 1 1 d . . .
H8A H 0.3266 1.5084 0.1540 0.109 Uiso 1 1 calc R . .
H8B H 0.4116 1.6208 0.2169 0.109 Uiso 1 1 calc R . .
C9 C 0.6326(5) 1.5182(4) 0.3000(4) 0.1012(16) Uani 1 1 d . . .
H9A H 0.6527 1.6025 0.3070 0.121 Uiso 1 1 calc R . .
H9B H 0.7143 1.4780 0.3013 0.121 Uiso 1 1 calc R . .
C10 C 0.5241(5) 1.4761(4) 0.2121(3) 0.0857(13) Uani 1 1 d . . .
H10A H 0.5535 1.4941 0.1636 0.103 Uiso 1 1 calc R . .
H H 1.016(3) 0.713(2) 0.2661(16) 0.031(6) Uiso 1 1 d . . .
C1A C 0.033(2) 1.0473(19) 0.0016(8) 0.124(7) Uani 0.50 1 d PD D -1
C2A C 0.083(3) 0.939(2) 0.0004(13) 0.14(2) Uani 0.50 1 d PD D -1
H2AA H 0.1733 0.9291 0.0048 0.169 Uiso 0.50 1 calc PR D -1
C3A C 0.001(3) 0.844(2) -0.0075(12) 0.161(11) Uani 0.50 1 d PD D -1
H3AA H 0.0363 0.7695 -0.0086 0.193 Uiso 0.50 1 calc PR D -1
C4A C -0.130(3) 0.8500(19) -0.0137(19) 0.165(15) Uani 0.50 1 d PD D -1
H4AA H -0.1843 0.7829 -0.0192 0.198 Uiso 0.50 1 calc PR D -1
C5A C -0.178(2) 0.959(2) -0.0113(13) 0.129(6) Uani 0.50 1 d PD D -1
H5AA H -0.2664 0.9685 -0.0116 0.155 Uiso 0.50 1 calc PR D -1
C6A C -0.099(3) 1.053(2) -0.0087(14) 0.121(18) Uani 0.50 1 d PD D -1
H6AA H -0.1382 1.1256 -0.0142 0.145 Uiso 0.50 1 calc PR D -1
C7A C 0.108(5) 1.140(5) 0.007(3) 0.29(4) Uani 0.50 1 d PD D -1
H7AA H 0.1211 1.1396 -0.0497 0.434 Uiso 0.50 1 calc PR D -1
H7AB H 0.1937 1.1396 0.0518 0.434 Uiso 0.50 1 calc PR D -1
H7AC H 0.0640 1.2103 0.0212 0.434 Uiso 0.50 1 calc PR D -1

loop_
_atom_site_aniso_label
_atom_site_aniso_U_11
_atom_site_aniso_U_22
_atom_site_aniso_U_33
_atom_site_aniso_U_23
_atom_site_aniso_U_13
_atom_site_aniso_U_12
Cu 0.0468(3) 0.0470(3) 0.0830(3) 0.0062(2) 0.0213(2) 0.01368(18)
N11 0.0375(15) 0.0381(13) 0.0587(15) 0.0070(11) 0.0128(12) 0.0084(12)
N12 0.0418(16) 0.0377(14) 0.0702(17) 0.0092(12) 0.0156(13) 0.0100(12)
N21 0.0441(16) 0.0459(14) 0.0521(15) 0.0057(11) 0.0124(12) 0.0063(12)
N22 0.0545(18) 0.0574(16) 0.0543(17) -0.0014(13) 0.0165(13) 0.0059(14)
N31 0.0429(15) 0.0388(13) 0.0485(14) 0.0059(11) 0.0127(11) 0.0051(12)
N32 0.0422(16) 0.0462(14) 0.0548(16) 0.0094(12) 0.0145(13) 0.0083(13)
C13 0.047(2) 0.0385(17) 0.070(2) 0.0113(15) 0.0132(16) 0.0058(15)
C14 0.045(2) 0.0461(19) 0.074(2) 0.0138(16) 0.0172(16) 0.0006(15)
C15 0.0376(19) 0.0419(17) 0.0583(19) 0.0083(14) 0.0138(14) 0.0040(14)
C16 0.059(3) 0.046(2) 0.111(4) 0.022(2) 0.018(3) 0.0100(19)
C17 0.047(2) 0.0463(19) 0.090(3) 0.0105(19) 0.0285(19) 0.0054(16)
C23 0.061(2) 0.090(3) 0.051(2) -0.0057(19) 0.0172(18) 0.003(2)
C24 0.070(3) 0.108(3) 0.049(2) 0.014(2) 0.012(2) 0.003(2)
C25 0.057(2) 0.064(2) 0.051(2) 0.0134(17) 0.0084(17) 0.0022(17)
C26 0.099(4) 0.136(5) 0.072(3) -0.005(4) 0.036(3) 0.030(4)
C27 0.071(3) 0.082(3) 0.066(2) 0.034(2) 0.011(2) 0.011(2)
C33 0.0409(19) 0.060(2) 0.0499(18) 0.0109(16) 0.0124(15) 0.0009(16)
C34 0.059(2) 0.056(2) 0.0496(19) -0.0004(15) 0.0156(17) -0.0045(16)
C35 0.057(2) 0.0401(17) 0.0545(19) 0.0052(14) 0.0217(17) 0.0033(15)
C36 0.056(3) 0.085(3) 0.067(3) 0.012(2) 0.014(2) 0.008(2)
C37 0.079(3) 0.048(2) 0.084(3) -0.006(2) 0.027(2) 0.005(2)
F16A 0.064(4) 0.034(3) 0.189(13) 0.010(5) 0.040(6) -0.004(3)
F16B 0.092(6) 0.038(4) 0.143(9) -0.007(4) 0.066(6) 0.018(3)
F16C 0.156(13) 0.070(7) 0.075(5) 0.027(4) 0.009(6) 0.037(7)
F16D 0.221(14) 0.071(7) 0.093(5) -0.012(4) -0.012(6) 0.068(9)
F16E 0.068(4) 0.074(5) 0.136(6) 0.049(4) 0.021(4) 0.037(3)
F16F 0.110(6) 0.060(5) 0.256(16) 0.074(7) 0.084(7) 0.030(4)
F17A 0.0582(14) 0.0705(14) 0.175(2) 0.0295(15) 0.0596(15) 0.0114(11)
F17B 0.0597(13) 0.0851(15) 0.1035(17) 0.0359(13) 0.0170(12) 0.0304(11)
F17C 0.0803(15) 0.0648(13) 0.1070(17) -0.0031(12) 0.0442(13) 0.0181(11)
F26A 0.164(10) 0.127(5) 0.261(17) -0.060(7) 0.111(10) 0.021(6)
F26B 0.069(4) 0.189(9) 0.111(5) -0.011(4) 0.030(3) 0.047(4)
F26C 0.166(7) 0.322(18) 0.078(5) 0.048(6) 0.073(5) 0.114(9)
F26D 0.22(3) 0.26(3) 0.080(10) 0.012(14) 0.060(13) 0.17(3)
F26E 0.28(3) 0.23(2) 0.27(4) 0.04(2) 0.24(3) 0.01(2)
F26F 0.20(2) 0.156(18) 0.119(15) -0.051(12) 0.056(14) 0.070(16)
F27A 0.112(2) 0.126(2) 0.0850(17) 0.0596(16) 0.0197(14) 0.0311(16)
F27B 0.127(2) 0.0761(16) 0.1012(19) 0.0215(14) 0.0226(16) 0.0345(15)
F27C 0.0608(15) 0.123(2) 0.127(2) 0.0603(17) 0.0205(14) 0.0217(14)
F36A 0.094(7) 0.237(16) 0.080(6) 0.003(7) 0.010(5) 0.094(8)
F36B 0.061(4) 0.097(5) 0.189(14) 0.009(6) -0.032(6) -0.028(4)
F36C 0.084(6) 0.115(7) 0.124(6) 0.066(5) 0.023(5) 0.027(5)
F36D 0.094(8) 0.258(19) 0.134(13) 0.095(12) 0.085(9) 0.094(9)
F36E 0.090(8) 0.25(2) 0.047(5) -0.020(6) -0.008(4) 0.074(10)
F36F 0.082(8) 0.116(9) 0.33(3) 0.114(13) -0.051(14) 0.011(6)
F37A 0.179(3) 0.0704(16) 0.121(2) 0.0341(15) 0.042(2) 0.0579(18)
F37B 0.0769(17) 0.0874(17) 0.153(2) -0.0187(16) 0.0495(17) 0.0151(14)
F37C 0.1025(19) 0.0737(15) 0.130(2) -0.0453(15) 0.0192(16) 0.0105(14)
B 0.039(2) 0.0372(18) 0.057(2) 0.0082(15) 0.0138(16) 0.0092(16)
N1 0.051(2) 0.0499(17) 0.154(3) 0.0133(19) 0.043(2) 0.0141(16)
N2 0.0485(19) 0.0452(16) 0.106(2) 0.0087(15) 0.0269(17) 0.0050(16)
N3 0.057(2) 0.0499(18) 0.148(3) 0.0116(19) 0.041(2) 0.0142(17)
C1 0.043(2) 0.0412(17) 0.074(2) 0.0073(15) 0.0225(16) 0.0110(14)
C2 0.060(2) 0.075(2) 0.096(3) 0.016(2) 0.034(2) 0.021(2)
C3 0.072(3) 0.062(2) 0.095(3) 0.016(2) 0.032(2) 0.031(2)
C4 0.131(4) 0.076(3) 0.089(3) -0.006(2) 0.041(3) 0.031(3)
C5 0.082(3) 0.075(3) 0.090(3) -0.006(2) -0.008(2) 0.008(2)
C6 0.075(3) 0.076(3) 0.073(3) 0.017(2) 0.011(2) 0.019(2)
C7 0.072(3) 0.067(2) 0.077(2) 0.0078(19) 0.030(2) 0.0158(19)
C8 0.104(4) 0.077(3) 0.099(3) 0.032(2) 0.036(3) 0.036(3)
C9 0.078(3) 0.058(2) 0.164(5) 0.007(3) 0.040(3) -0.004(2)
C10 0.098(3) 0.083(3) 0.099(3) 0.034(2) 0.054(3) 0.018(3)
C1A 0.15(2) 0.142(16) 0.070(7) 0.020(9) 0.024(9) -0.066(13)
C2A 0.10(2) 0.24(5) 0.10(2) 0.05(3) 0.043(14) 0.02(2)
C3A 0.27(4) 0.119(15) 0.094(11) 0.031(11) 0.051(18) 0.07(2)
C4A 0.19(2) 0.16(2) 0.127(17) 0.053(14) 0.004(15) -0.11(2)
C5A 0.110(12) 0.167(17) 0.117(11) 0.031(13) 0.042(8) 0.016(13)
C6A 0.14(3) 0.13(2) 0.069(12) 0.014(13) 0.012(13) 0.06(2)
C7A 0.36(8) 0.40(8) 0.10(2) -0.04(3) 0.11(4) -0.15(7)

loop_
_atom_type_symbol
_atom_type_description
_atom_type_scat_dispersion_real
_atom_type_scat_dispersion_imag
_atom_type_scat_source
C C 0.0033 0.0016 'International Tables Vol C Tables 4.2.6.8 and 6.1.1.4'
H H 0.0000 0.0000 'International Tables Vol C Tables 4.2.6.8 and 6.1.1.4'
B B 0.0013 0.0007 'International Tables Vol C Tables 4.2.6.8 and 6.1.1.4'
N N 0.0061 0.0033 'International Tables Vol C Tables 4.2.6.8 and 6.1.1.4'
F F 0.0171 0.0103 'International Tables Vol C Tables 4.2.6.8 and 6.1.1.4'
Cu Cu 0.3201 1.2651 'International Tables Vol C Tables 4.2.6.8 and 6.1.1.4'

loop_
_geom_angle_atom_site_label_1
_geom_angle_atom_site_label_2
_geom_angle_atom_site_label_3
_geom_angle
_geom_angle_site_symmetry_1
_geom_angle_site_symmetry_3
_geom_angle_publ_flag
N3 Cu N12 125.20(12) . . ?
N3 Cu N32 126.07(13) . . ?
N12 Cu N32 90.62(10) . . ?
N3 Cu N22 123.69(15) . . ?
N12 Cu N22 90.43(11) . . ?
N32 Cu N22 90.09(10) . . ?
C15 N11 N12 109.0(2) . . ?
C15 N11 B 131.2(2) . . ?
N12 N11 B 119.8(2) . . ?
C13 N12 N11 106.0(2) . . ?
C13 N12 Cu 138.5(2) . . ?
N11 N12 Cu 115.46(18) . . ?
C25 N21 N22 109.2(3) . . ?
C25 N21 B 130.5(3) . . ?
N22 N21 B 120.3(2) . . ?
C23 N22 N21 106.5(3) . . ?
C23 N22 Cu 139.1(3) . . ?
N21 N22 Cu 114.37(19) . . ?
N32 N31 C35 109.2(2) . . ?
N32 N31 B 119.9(2) . . ?
C35 N31 B 130.9(3) . . ?
C33 N32 N31 106.2(2) . . ?
C33 N32 Cu 139.0(2) . . ?
N31 N32 Cu 114.80(18) . . ?
N12 C13 C14 111.8(3) . . ?
N12 C13 C16 120.0(3) . . ?
C14 C13 C16 128.2(3) . . ?
C15 C14 C13 103.8(3) . . ?
N11 C15 C14 109.4(3) . . ?
N11 C15 C17 123.8(3) . . ?
C14 C15 C17 126.8(3) . . ?
F16D C16 F16C 114.7(10) . . ?
F16D C16 F16E 108.7(8) . . ?
F16C C16 F16E 22.2(10) . . ?
F16D C16 F16A 72.8(7) . . ?
F16C C16 F16A 111.8(8) . . ?
F16E C16 F16A 132.2(7) . . ?
F16D C16 F16F 112.0(6) . . ?
F16C C16 F16F 79.0(8) . . ?
F16E C16 F16F 101.0(7) . . ?
F16A C16 F16F 43.4(5) . . ?
F16D C16 F16B 24.8(10) . . ?
F16C C16 F16B 104.3(8) . . ?
F16E C16 F16B 91.1(8) . . ?
F16A C16 F16B 97.6(8) . . ?
F16F C16 F16B 134.4(9) . . ?
F16D C16 C13 116.9(7) . . ?
F16C C16 C13 119.6(8) . . ?
F16E C16 C13 109.4(6) . . ?
F16A C16 C13 111.6(5) . . ?
F16F C16 C13 107.6(5) . . ?
F16B C16 C13 109.3(6) . . ?
F17C C17 F17A 106.7(3) . . ?
F17C C17 F17B 106.6(3) . . ?
F17A C17 F17B 107.0(3) . . ?
F17C C17 C15 112.9(3) . . ?
F17A C17 C15 110.2(3) . . ?
F17B C17 C15 113.1(3) . . ?
N22 C23 C24 111.1(3) . . ?
N22 C23 C26 120.4(4) . . ?
C24 C23 C26 128.5(4) . . ?
C25 C24 C23 104.8(3) . . ?
N21 C25 C24 108.5(3) . . ?
N21 C25 C27 124.8(3) . . ?
C24 C25 C27 126.7(3) . . ?
F26D C26 F26B 36.8(19) . . ?
F26D C26 F26E 109.9(13) . . ?
F26B C26 F26E 82(2) . . ?
F26D C26 F26C 124.0(16) . . ?
F26B C26 F26C 107.4(8) . . ?
F26E C26 F26C 29.7(18) . . ?
F26D C26 F26A 70.3(15) . . ?
F26B C26 F26A 106.7(8) . . ?
F26E C26 F26A 130.9(15) . . ?
F26C C26 F26A 107.3(8) . . ?
F26D C26 F26F 105.9(12) . . ?
F26B C26 F26F 138.8(13) . . ?
F26E C26 F26F 106.6(12) . . ?
F26C C26 F26F 77.3(15) . . ?
F26A C26 F26F 37.7(12) . . ?
F26D C26 C23 120.2(10) . . ?
F26B C26 C23 110.4(6) . . ?
F26E C26 C23 108.6(13) . . ?
F26C C26 C23 112.1(7) . . ?
F26A C26 C23 112.7(7) . . ?
F26F C26 C23 104.8(12) . . ?
F27C C27 F27B 106.6(4) . . ?
F27C C27 F27A 107.0(3) . . ?
F27B C27 F27A 106.7(3) . . ?
F27C C27 C25 113.1(3) . . ?
F27B C27 C25 112.8(3) . . ?
F27A C27 C25 110.2(4) . . ?
N32 C33 C34 111.2(3) . . ?
N32 C33 C36 120.4(3) . . ?
C34 C33 C36 128.4(3) . . ?
C35 C34 C33 104.8(3) . . ?
C34 C35 N31 108.5(3) . . ?
C34 C35 C37 127.3(3) . . ?
N31 C35 C37 124.2(3) . . ?
F36A C36 F36D 28.4(14) . . ?
F36A C36 F36E 122.5(10) . . ?
F36D C36 F36E 105.6(9) . . ?
F36A C36 F36F 77.7(15) . . ?
F36D C36 F36F 105.0(11) . . ?
F36E C36 F36F 108.2(10) . . ?
F36A C36 F36B 108.4(8) . . ?
F36D C36 F36B 85.4(11) . . ?
F36E C36 F36B 24.2(10) . . ?
F36F C36 F36B 127.6(11) . . ?
F36A C36 F36C 105.5(9) . . ?
F36D C36 F36C 128.7(13) . . ?
F36E C36 F36C 80.6(11) . . ?
F36F C36 F36C 31.6(16) . . ?
F36B C36 F36C 103.7(7) . . ?
F36A C36 C33 115.9(7) . . ?
F36D C36 C33 111.0(10) . . ?
F36E C36 C33 113.3(7) . . ?
F36F C36 C33 113.2(8) . . ?
F36B C36 C33 110.0(6) . . ?
F36C C36 C33 112.5(6) . . ?
F37A C37 F37B 106.2(4) . . ?
F37A C37 F37C 107.2(3) . . ?
F37B C37 F37C 106.0(3) . . ?
F37A C37 C35 113.2(3) . . ?
F37B C37 C35 113.7(3) . . ?
F37C C37 C35 110.0(3) . . ?
N21 B N11 109.6(2) . . ?
N21 B N31 109.2(2) . . ?
N11 B N31 108.4(2) . . ?
N2 N1 C1 116.1(3) . . ?
N3 N2 N1 173.1(3) . . ?
N2 N3 Cu 173.8(4) . . ?
C7 C1 N1 110.7(3) . . ?
C7 C1 C6 110.3(3) . . ?
N1 C1 C6 109.8(3) . . ?
C7 C1 C2 110.3(3) . . ?
N1 C1 C2 105.6(3) . . ?
C6 C1 C2 110.0(3) . . ?
C1 C2 C3 109.0(3) . . ?
C4 C3 C8 109.6(4) . . ?
C4 C3 C2 108.4(3) . . ?
C8 C3 C2 108.8(3) . . ?
C3 C4 C5 110.9(3) . . ?
C4 C5 C9 110.1(4) . . ?
C4 C5 C6 108.8(4) . . ?
C9 C5 C6 107.7(4) . . ?
C1 C6 C5 108.6(3) . . ?
C1 C7 C10 109.0(3) . . ?
C10 C8 C3 110.9(3) . . ?
C10 C9 C5 110.5(4) . . ?
C8 C10 C9 109.8(4) . . ?
C8 C10 C7 109.5(4) . . ?
C9 C10 C7 108.1(4) . . ?
C7A C1A C6A 121.7(15) . . ?
C7A C1A C2A 121.2(16) . . ?
C6A C1A C2A 117.0(18) . . ?
C1A C2A C3A 119(2) . . ?
C4A C3A C2A 124(2) . . ?
C5A C4A C3A 116.3(16) . . ?
C4A C5A C6A 120.4(18) . . ?
C5A C6A C1A 122.8(15) . . ?

loop_
_geom_bond_atom_site_label_1
_geom_bond_atom_site_label_2
_geom_bond_distance
_geom_bond_site_symmetry_2
_geom_bond_publ_flag
Cu N3 1.861(3) . ?
Cu N12 2.051(3) . ?
Cu N32 2.087(2) . ?
Cu N22 2.092(3) . ?
N11 C15 1.349(4) . ?
N11 N12 1.359(3) . ?
N11 B 1.556(4) . ?
N12 C13 1.332(4) . ?
N21 C25 1.358(4) . ?
N21 N22 1.358(4) . ?
N21 B 1.546(4) . ?
N22 C23 1.330(4) . ?
N31 N32 1.354(3) . ?
N31 C35 1.362(4) . ?
N31 B 1.565(4) . ?
N32 C33 1.334(4) . ?
C13 C14 1.381(5) . ?
C13 C16 1.484(5) . ?
C14 C15 1.370(4) . ?
C15 C17 1.488(5) . ?
C16 F16D 1.241(9) . ?
C16 F16C 1.270(10) . ?
C16 F16E 1.337(8) . ?
C16 F16A 1.341(8) . ?
C16 F16F 1.361(8) . ?
C16 F16B 1.379(9) . ?
C17 F17C 1.325(4) . ?
C17 F17A 1.328(4) . ?
C17 F17B 1.329(4) . ?
C23 C24 1.384(5) . ?
C23 C26 1.492(6) . ?
C24 C25 1.369(5) . ?
C25 C27 1.480(5) . ?
C26 F26D 1.285(12) . ?
C26 F26B 1.293(8) . ?
C26 F26E 1.301(13) . ?
C26 F26C 1.301(9) . ?
C26 F26A 1.310(10) . ?
C26 F26F 1.312(13) . ?
C27 F27C 1.319(5) . ?
C27 F27B 1.321(5) . ?
C27 F27A 1.329(4) . ?
C33 C34 1.382(5) . ?
C33 C36 1.484(5) . ?
C34 C35 1.362(5) . ?
C35 C37 1.476(5) . ?
C36 F36A 1.258(10) . ?
C36 F36D 1.281(11) . ?
C36 F36E 1.281(10) . ?
C36 F36F 1.289(11) . ?
C36 F36B 1.303(8) . ?
C36 F36C 1.307(9) . ?
C37 F37A 1.311(5) . ?
C37 F37B 1.315(5) . ?
C37 F37C 1.331(4) . ?
N1 N2 1.219(4) . ?
N1 C1 1.509(4) . ?
N2 N3 1.136(4) . ?
C1 C7 1.495(5) . ?
C1 C6 1.514(5) . ?
C1 C2 1.520(5) . ?
C2 C3 1.537(5) . ?
C3 C4 1.502(6) . ?
C3 C8 1.508(6) . ?
C4 C5 1.516(6) . ?
C5 C9 1.519(7) . ?
C5 C6 1.540(6) . ?
C7 C10 1.535(6) . ?
C8 C10 1.505(6) . ?
C9 C10 1.507(7) . ?
C1A C7A 1.30(5) . ?
C1A C6A 1.353(14) . ?
C1A C2A 1.355(14) . ?
C2A C3A 1.356(15) . ?
C3A C4A 1.346(15) . ?
C4A C5A 1.344(15) . ?
C5A C6A 1.352(15) . ?
